data_7125426
loop_
_publ_author_name
'Yuan, Caixia'
'Wang, Weirong'
'Wang, Jianwei'
'Li, Xinhua'
'Wu, Yan-Bo'
'Li, Shaodong'
'Lu, Liping'
'Zhu, Miaoli'
'Xing, Shu'
'Fu, Xueqi'

_publ_section_title
;
 Potent and selective PTP1B inhibition by a platinum(ii) complex: possible
 implications for a new antitumor strategy.
;
_journal_issue 1
_journal_name_full 'Chemical communications (Cambridge, England)'
_journal_page_first 102
_journal_page_last 105
_journal_paper_doi 10.1039/c9cc06972k
_journal_volume 56
_journal_year 2019
_chemical_formula_moiety 'C15 H15 Cl2 N O2 Pt S'
_chemical_formula_sum 'C15 H15 Cl2 N O2 Pt S'
_chemical_formula_weight 539.33
_space_group_crystal_system orthorhombic
_space_group_IT_number 19
_space_group_name_Hall 'P 2ac 2ab'
_space_group_name_H-M_alt 'P 21 21 21'
_atom_sites_solution_hydrogens geom
_audit_creation_method SHELXL-2014/7
_audit_update_record
;
2017-10-17 deposited with the CCDC.	2019-11-24 downloaded from the CCDC.
;
_cell_angle_alpha 90
_cell_angle_beta 90
_cell_angle_gamma 90
_cell_formula_units_Z 4
_cell_length_a 8.8670(18)
_cell_length_b 12.232(2)
_cell_length_c 15.032(3)
_cell_measurement_reflns_used 3287
_cell_measurement_temperature 100(2)
_cell_measurement_theta_max 30.9
_cell_measurement_theta_min 1.69
_cell_volume 1630.4(5)
_computing_cell_refinement 'HKL 2000'
_computing_data_collection mar555
_computing_data_reduction 'HKL 2000'
_computing_molecular_graphics 'Bruker SHELXTL'
_computing_publication_material 'Bruker SHELXTL'
_computing_structure_refinement 'SHELXL-2014/7 (Sheldrick, 2014)'
_computing_structure_solution 'SHELXS-97 (Sheldrick, 2008)'
_diffrn_ambient_temperature 100(2)
_diffrn_measured_fraction_theta_full 0.955
_diffrn_measured_fraction_theta_max 0.955
_diffrn_measurement_device_type mar555
_diffrn_measurement_method 'oscillation mode'
_diffrn_radiation_type synchrotron
_diffrn_radiation_wavelength 0.720
_diffrn_reflns_av_R_equivalents 0.0485
_diffrn_reflns_av_unetI/netI 0.0240
_diffrn_reflns_Laue_measured_fraction_full 0.955
_diffrn_reflns_Laue_measured_fraction_max 0.955
_diffrn_reflns_limit_h_max 0
_diffrn_reflns_limit_h_min -10
_diffrn_reflns_limit_k_max 14
_diffrn_reflns_limit_k_min -14
_diffrn_reflns_limit_l_max 16
_diffrn_reflns_limit_l_min 0
_diffrn_reflns_number 2761
_diffrn_reflns_point_group_measured_fraction_full 0.966
_diffrn_reflns_point_group_measured_fraction_max 0.966
_diffrn_reflns_theta_full 25.049
_diffrn_reflns_theta_max 25.049
_diffrn_reflns_theta_min 2.175
_diffrn_source 'synchrotron, 3W1A at BSRF'
_exptl_absorpt_coefficient_mu 9.319
_exptl_absorpt_correction_T_max 0.247
_exptl_absorpt_correction_T_min 0.234
_exptl_absorpt_correction_type multi-scan
_exptl_absorpt_process_details sadabs
_exptl_crystal_colour yellow
_exptl_crystal_density_diffrn 2.197
_exptl_crystal_density_meas ?
_exptl_crystal_density_method 'not measured'
_exptl_crystal_description block
_exptl_crystal_F_000 1024
_exptl_crystal_size_max 0.200
_exptl_crystal_size_mid 0.150
_exptl_crystal_size_min 0.150
_refine_diff_density_max 3.147
_refine_diff_density_min -2.754
_refine_diff_density_rms 0.232
_refine_ls_abs_structure_details
;
 Refined as a perfect inversion twin.
;
_refine_ls_abs_structure_Flack 0.5
_refine_ls_extinction_coef 0.0041(13)
_refine_ls_extinction_expression Fc^*^=kFc[1+0.001xFc^2^\l^3^/sin(2\q)]^-1/4^
_refine_ls_extinction_method 'SHELXL-2014/7 (Sheldrick 2014'
_refine_ls_goodness_of_fit_ref 1.113
_refine_ls_hydrogen_treatment constr
_refine_ls_matrix_type full
_refine_ls_number_parameters 202
_refine_ls_number_reflns 2661
_refine_ls_number_restraints 0
_refine_ls_restrained_S_all 1.113
_refine_ls_R_factor_all 0.0521
_refine_ls_R_factor_gt 0.0521
_refine_ls_shift/su_max 0.003
_refine_ls_shift/su_mean 0.000
_refine_ls_structure_factor_coef Fsqd
_refine_ls_weighting_details 'w=1/[\s^2^(Fo^2^)+(0.1027P)^2^+14.7643P] where P=(Fo^2^+2Fc^2^)/3'
_refine_ls_weighting_scheme calc
_refine_ls_wR_factor_gt 0.1412
_refine_ls_wR_factor_ref 0.1412
_reflns_Friedel_coverage 0.747
_reflns_Friedel_fraction_full 0.982
_reflns_Friedel_fraction_max 0.982
_reflns_number_gt 2661
_reflns_number_total 2661
_reflns_threshold_expression 'I > 2\s(I)'
_cod_data_source_file c9cc06972k2.cif
_cod_data_source_block B-YW48-19
_cod_depositor_comments
;
The following automatic conversions were performed:

data item '_exptl_crystal_density_meas' value 'not measured' was
changed to '?' -- the value is perceived as not measured.

Automatic conversion script
Id: cif_fix_values 6909 2019-04-08 15:41:33Z antanas 

 Adding full bibliography for 7125426.cif.
;
_cod_database_code 7125426
_shelx_shelxl_version_number 2014/7
_shelx_space_group_comment
;
The symmetry employed for this shelxl refinement is uniquely defined
by the following loop, which should always be used as a source of
symmetry information in preference to the above space-group names.
They are only intended as comments.
;
_shelx_estimated_absorpt_t_min 0.257
_shelx_estimated_absorpt_t_max 0.335

loop_
_space_group_symop_operation_xyz
'x, y, z'
'-x+1/2, -y, z+1/2'
'x+1/2, -y+1/2, -z'
'-x, y+1/2, -z+1/2'

loop_
_atom_site_label
_atom_site_type_symbol
_atom_site_fract_x
_atom_site_fract_y
_atom_site_fract_z
_atom_site_U_iso_or_equiv
_atom_site_adp_type
_atom_site_occupancy
_atom_site_site_symmetry_order
_atom_site_calc_flag
_atom_site_refinement_flags_posn
_atom_site_refinement_flags_adp
Pt1 Pt 0.38874(7) 0.41208(5) 0.46446(4) 0.0260(4) Uani 1 1 d . .
C1 C 0.249(2) 0.2391(16) 0.3579(14) 0.033(4) Uani 1 1 d . .
C2 C 0.103(2) 0.2848(14) 0.3680(11) 0.024(3) Uani 1 1 d . .
C3 C -0.014(2) 0.2515(16) 0.3119(13) 0.029(4) Uani 1 1 d . .
H3 H -0.1122 0.2817 0.3189 0.035 Uiso 1 1 calc R U
C4 C 0.013(2) 0.1735(18) 0.2453(15) 0.033(4) Uani 1 1 d . .
C5 C 0.156(2) 0.1290(15) 0.2364(14) 0.034(4) Uani 1 1 d . .
H5 H 0.1742 0.0774 0.1905 0.041 Uiso 1 1 calc R U
C6 C 0.271(2) 0.1581(17) 0.2925(15) 0.036(5) Uani 1 1 d . .
H6 H 0.3661 0.1233 0.2873 0.043 Uiso 1 1 calc R U
C7 C 0.065(2) 0.3569(15) 0.4399(12) 0.028(4) Uani 1 1 d . .
H7 H -0.0392 0.3636 0.4543 0.033 Uiso 1 1 calc R U
C8 C 0.100(2) 0.4795(13) 0.5608(12) 0.028(4) Uani 1 1 d . .
C9 C 0.159(2) 0.4637(16) 0.6461(11) 0.028(4) Uani 1 1 d . .
H9 H 0.2340 0.4099 0.6568 0.034 Uiso 1 1 calc R U
C10 C 0.104(2) 0.5295(15) 0.7155(13) 0.031(4) Uani 1 1 d . .
H10 H 0.1477 0.5236 0.7731 0.037 Uiso 1 1 calc R U
C11 C -0.013(2) 0.6031(19) 0.7010(15) 0.037(5) Uani 1 1 d . .
H11 H -0.0512 0.6456 0.7488 0.045 Uiso 1 1 calc R U
C12 C -0.071(2) 0.6139(15) 0.6172(14) 0.034(4) Uani 1 1 d . .
H12 H -0.1517 0.6639 0.6073 0.041 Uiso 1 1 calc R U
C13 C -0.016(2) 0.5528(17) 0.5461(15) 0.036(4) Uani 1 1 d . .
H13 H -0.0572 0.5616 0.4882 0.043 Uiso 1 1 calc R U
C14 C 0.579(2) 0.6421(19) 0.4486(15) 0.038(5) Uani 1 1 d . .
H14A H 0.5457 0.6466 0.3865 0.057 Uiso 1 1 calc R U
H14B H 0.6710 0.5980 0.4522 0.057 Uiso 1 1 calc R U
H14C H 0.5992 0.7158 0.4712 0.057 Uiso 1 1 calc R U
C15 C 0.525(2) 0.5727(17) 0.6192(16) 0.040(5) Uani 1 1 d . .
H15A H 0.5646 0.6450 0.6348 0.060 Uiso 1 1 calc R U
H15B H 0.6082 0.5201 0.6161 0.060 Uiso 1 1 calc R U
H15C H 0.4525 0.5491 0.6645 0.060 Uiso 1 1 calc R U
Cl1 Cl -0.1310(6) 0.1396(4) 0.1712(3) 0.0356(11) Uani 1 1 d . .
Cl2 Cl 0.6442(5) 0.3863(4) 0.4385(3) 0.0312(10) Uani 1 1 d . .
N1 N 0.1612(19) 0.4151(15) 0.4880(11) 0.033(3) Uani 1 1 d . .
O1 O 0.3686(15) 0.2651(11) 0.4090(9) 0.033(3) Uani 1 1 d . .
O2 O 0.3078(16) 0.6566(11) 0.5185(9) 0.034(3) Uani 1 1 d . .
S1 S 0.4338(5) 0.5797(4) 0.5142(3) 0.0291(9) Uani 1 1 d . .

loop_
_atom_site_aniso_label
_atom_site_aniso_U_11
_atom_site_aniso_U_22
_atom_site_aniso_U_33
_atom_site_aniso_U_23
_atom_site_aniso_U_13
_atom_site_aniso_U_12
Pt1 0.0280(4) 0.0248(4) 0.0251(5) 0.0006(2) -0.0006(2) -0.0003(3)
C1 0.037(10) 0.025(9) 0.036(11) 0.001(8) 0.008(8) -0.002(8)
C2 0.029(8) 0.030(8) 0.014(8) 0.000(6) -0.002(7) 0.001(8)
C3 0.027(8) 0.032(10) 0.028(10) -0.004(8) -0.005(7) -0.004(8)
C4 0.035(10) 0.034(10) 0.030(10) -0.002(8) -0.002(8) -0.010(8)
C5 0.041(11) 0.025(9) 0.038(12) 0.003(7) 0.005(9) -0.005(8)
C6 0.039(11) 0.025(9) 0.043(13) -0.011(9) 0.002(9) -0.002(8)
C7 0.039(10) 0.026(9) 0.018(9) -0.004(7) -0.002(7) -0.001(8)
C8 0.039(10) 0.014(7) 0.030(10) 0.003(6) -0.010(8) -0.001(8)
C9 0.040(10) 0.035(9) 0.010(8) -0.002(7) 0.004(7) -0.006(8)
C10 0.040(10) 0.032(9) 0.021(9) 0.007(7) -0.002(8) -0.006(9)
C11 0.030(9) 0.041(12) 0.041(12) -0.001(9) 0.006(8) -0.012(9)
C12 0.044(11) 0.025(9) 0.033(12) -0.004(7) -0.005(9) 0.002(8)
C13 0.039(10) 0.034(10) 0.034(12) -0.006(8) 0.007(9) -0.003(8)
C14 0.030(10) 0.048(11) 0.037(12) -0.004(9) 0.003(8) 0.001(9)
C15 0.042(11) 0.028(10) 0.049(13) 0.003(9) -0.016(10) -0.009(9)
Cl1 0.040(3) 0.036(2) 0.031(2) -0.0063(18) -0.002(2) -0.009(2)
Cl2 0.026(2) 0.032(2) 0.035(3) -0.0034(17) -0.0005(17) 0.0031(17)
N1 0.038(8) 0.039(9) 0.022(8) -0.003(7) -0.007(6) -0.006(8)
O1 0.031(7) 0.035(7) 0.033(7) 0.004(6) -0.003(5) 0.002(6)
O2 0.036(7) 0.028(7) 0.039(8) -0.011(6) 0.005(6) -0.003(6)
S1 0.028(2) 0.027(2) 0.032(2) -0.0004(18) 0.0002(17) -0.0007(18)

loop_
_atom_type_symbol
_atom_type_description
_atom_type_scat_dispersion_real
_atom_type_scat_dispersion_imag
_atom_type_scat_source
C C 0.0030 0.0020 'International Tables Vol C Tables 4.2.6.8 and 6.1.1.4'
H H 0.0000 0.0000 'International Tables Vol C Tables 4.2.6.8 and 6.1.1.4'
Cl Cl 0.1520 0.1640 'International Tables Vol C Tables 4.2.6.8 and 6.1.1.4'
N N 0.0060 0.0030 'International Tables Vol C Tables 4.2.6.8 and 6.1.1.4'
O O 0.0110 0.0060 'International Tables Vol C Tables 4.2.6.8 and 6.1.1.4'
Pt Pt -1.7410 8.6000 'International Tables Vol C Tables 4.2.6.8 and 6.1.1.4'
S S 0.1270 0.1280 'International Tables Vol C Tables 4.2.6.8 and 6.1.1.4'

loop_
_geom_angle_atom_site_label_1
_geom_angle_atom_site_label_2
_geom_angle_atom_site_label_3
_geom_angle
O1 Pt1 N1 90.0(6)
O1 Pt1 S1 172.9(4)
N1 Pt1 S1 95.9(5)
O1 Pt1 Cl2 84.0(4)
N1 Pt1 Cl2 173.2(5)
S1 Pt1 Cl2 90.36(16)
O1 C1 C6 117.0(18)
O1 C1 C2 124.4(17)
C6 C1 C2 118.6(19)
C3 C2 C1 119.9(16)
C3 C2 C7 117.3(18)
C1 C2 C7 122.5(17)
C2 C3 C4 120.1(18)
C2 C3 H3 120.0
C4 C3 H3 120.0
C5 C4 C3 119.6(19)
C5 C4 Cl1 120.9(17)
C3 C4 Cl1 119.4(16)
C6 C5 C4 121.2(19)
C6 C5 H5 119.4
C4 C5 H5 119.4
C5 C6 C1 121(2)
C5 C6 H6 119.7
C1 C6 H6 119.7
N1 C7 C2 126.0(19)
N1 C7 H7 117.0
C2 C7 H7 117.0
C13 C8 C9 121.0(18)
C13 C8 N1 120.6(17)
C9 C8 N1 118.4(17)
C8 C9 C10 118.2(18)
C8 C9 H9 120.9
C10 C9 H9 120.9
C11 C10 C9 120.8(18)
C11 C10 H10 119.6
C9 C10 H10 119.6
C12 C11 C10 119(2)
C12 C11 H11 120.3
C10 C11 H11 120.3
C11 C12 C13 121(2)
C11 C12 H12 119.4
C13 C12 H12 119.4
C8 C13 C12 119(2)
C8 C13 H13 120.4
C12 C13 H13 120.4
S1 C14 H14A 109.5
S1 C14 H14B 109.5
H14A C14 H14B 109.5
S1 C14 H14C 109.5
H14A C14 H14C 109.5
H14B C14 H14C 109.5
S1 C15 H15A 109.5
S1 C15 H15B 109.5
H15A C15 H15B 109.5
S1 C15 H15C 109.5
H15A C15 H15C 109.5
H15B C15 H15C 109.5
C7 N1 C8 117.4(17)
C7 N1 Pt1 122.1(14)
C8 N1 Pt1 120.5(12)
C1 O1 Pt1 121.5(12)
O2 S1 C15 109.9(10)
O2 S1 C14 107.4(9)
C15 S1 C14 100.5(11)
O2 S1 Pt1 118.1(6)
C15 S1 Pt1 109.7(7)
C14 S1 Pt1 109.7(7)

loop_
_geom_bond_atom_site_label_1
_geom_bond_atom_site_label_2
_geom_bond_distance
Pt1 O1 1.990(13)
Pt1 N1 2.049(18)
Pt1 S1 2.219(5)
Pt1 Cl2 2.320(4)
C1 O1 1.35(2)
C1 C6 1.41(3)
C1 C2 1.42(3)
C2 C3 1.40(3)
C2 C7 1.43(2)
C3 C4 1.40(3)
C3 H3 0.9500
C4 C5 1.38(3)
C4 Cl1 1.75(2)
C5 C6 1.37(3)
C5 H5 0.9500
C6 H6 0.9500
C7 N1 1.33(3)
C7 H7 0.9500
C8 C13 1.38(3)
C8 C9 1.40(3)
C8 N1 1.45(3)
C9 C10 1.40(3)
C9 H9 0.9500
C10 C11 1.39(3)
C10 H10 0.9500
C11 C12 1.37(3)
C11 H11 0.9500
C12 C13 1.39(3)
C12 H12 0.9500
C13 H13 0.9500
C14 S1 1.79(2)
C14 H14A 0.9800
C14 H14B 0.9800
C14 H14C 0.9800
C15 S1 1.77(2)
C15 H15A 0.9800
C15 H15B 0.9800
C15 H15C 0.9800
O2 S1 1.462(15)

loop_
_geom_hbond_atom_site_label_D
_geom_hbond_atom_site_label_H
_geom_hbond_atom_site_label_A
_geom_hbond_distance_DH
_geom_hbond_distance_HA
_geom_hbond_distance_DA
_geom_hbond_angle_DHA
_geom_hbond_site_symmetry_A
C15 H15A Cl1 0.98 2.75 3.73(2) 170.8 2_565
C14 H14C O2 0.98 2.42 3.23(3) 139.0 3_566
C14 H14B Cl2 0.98 2.61 3.18(2) 117.8 .
C9 H9 Cl1 0.95 2.91 3.55(2) 125.6 3_556
C7 H7 Cl2 0.95 2.83 3.75(2) 161.9 1_455

loop_
_geom_torsion_atom_site_label_1
_geom_torsion_atom_site_label_2
_geom_torsion_atom_site_label_3
_geom_torsion_atom_site_label_4
_geom_torsion
O1 C1 C2 C3 -179.4(18)
C6 C1 C2 C3 -2(3)
O1 C1 C2 C7 -6(3)
C6 C1 C2 C7 171.7(18)
C1 C2 C3 C4 0(3)
C7 C2 C3 C4 -174.3(18)
C2 C3 C4 C5 1(3)
C2 C3 C4 Cl1 -175.8(15)
C3 C4 C5 C6 1(3)
Cl1 C4 C5 C6 177.7(16)
C4 C5 C6 C1 -4(3)
O1 C1 C6 C5 -178.3(18)
C2 C1 C6 C5 4(3)
C3 C2 C7 N1 -165(2)
C1 C2 C7 N1 21(3)
C13 C8 C9 C10 -4(3)
N1 C8 C9 C10 177.2(17)
C8 C9 C10 C11 4(3)
C9 C10 C11 C12 -2(3)
C10 C11 C12 C13 0(3)
C9 C8 C13 C12 2(3)
N1 C8 C13 C12 -179.6(18)
C11 C12 C13 C8 1(3)
C2 C7 N1 C8 -177.2(17)
C2 C7 N1 Pt1 1(3)
C13 C8 N1 C7 -54(3)
C9 C8 N1 C7 125(2)
C13 C8 N1 Pt1 128.1(17)
C9 C8 N1 Pt1 -53(2)
C6 C1 O1 Pt1 153.2(15)
C2 C1 O1 Pt1 -29(2)
